data_8101709
loop_
_publ_author_name
'R. Wartchow'
'S. Roeper'
'H. M. R. Hoffmann'

_publ_section_title
;
Crystal structures of ethanol hemisolvates of (1S,3R,4S,8S,9R)-1N-
boranyl-6'-methoxy-cinchonan-9-ol, C~20~H~27~BN~2~O~2~ &#x00B7; 
&#x00BD;C~2~H~5~OH, and (1S,3S,4S,8S,9R)-1N-boranyl-10,11-didehydro-6'-methoxy-
cinchonan-9-ol, C~20~H~25~BN~2~O~2~ &#x00B7; &#x00BD;C~2~H~5~OH
;
_journal_issue 1
_journal_name_full 'Zeitschrift f\"ur Kristallographie - New Crystal Structures'
_journal_page_first 89
_journal_page_last 92
_journal_volume 220
_journal_year 2005
_chemical_compound_source 'synthetic starting from a natural product'
_chemical_formula_moiety 'C20 H25 B N2 O2 , 0.5(C2 H6 O)'
_chemical_formula_sum 'C21 H28 B N2 O2.5'
_chemical_formula_weight 359.26
_chemical_name_common '10,11-Didehydroquinineborane ethanol hemisolvate'
_chemical_name_systematic
;    
(1S,3S,4S,8S,9R)-1N-Boranyl-10,11-didehydro-6'-methoxy-cinchonan-9-ol 
ethanol hemisolvate
;
_space_group_IT_number 146
_symmetry_cell_setting trigonal
_symmetry_Int_Tables_number 146
_symmetry_space_group_name_Hall 'R 3'
_symmetry_space_group_name_H-M 'R 3 :H'
_atom_sites_solution_hydrogens geom
_atom_sites_solution_primary direct
_atom_sites_solution_secondary difmap
_audit_creation_method SHELXL
_cell_angle_alpha 90.00
_cell_angle_beta 90.00
_cell_angle_gamma 120.00
_cell_formula_units_Z 9
_cell_length_a 26.465(6)
_cell_length_b 26.465(6)
_cell_length_c 7.375(2)
_cell_measurement_reflns_used 8000
_cell_measurement_temperature 300(2)
_cell_measurement_theta_max 24.75
_cell_measurement_theta_min 2.65
_cell_volume 4473.4(19)
_computing_cell_refinement 'Stoe IPDS software'
_computing_data_collection 'Stoe IPDS software'
_computing_data_reduction 'Stoe IPDS software and SHELXL-93'
_computing_molecular_graphics 'PLATON (Spek, 1990)'
_computing_publication_material
;
 The first CIF was issued by SHELXL-93.
 The edited CIF is finally treated with the program CIF2SX 
 written by L. Farrugia, Univ. of Glasgow (1997) 
 and a refinement cycle is repeated to assure that 
 essential parameters were not changed. 
;
_computing_structure_refinement 'SHELXL-93 (Sheldrick, 1993)'
_computing_structure_solution 'SHELXS-86 (Sheldrick, 1990)'
_diffrn_ambient_temperature 300(2)
_diffrn_measured_fraction_theta_max 1.0
_diffrn_measurement_device 'Stoe IPDS area detector diffractometer'
_diffrn_measurement_method '240 exposures, \D \f 1.5 \%'
_diffrn_radiation_monochromator graphite
_diffrn_radiation_source 'fine-focus sealed tube'
_diffrn_radiation_type MoK\a
_diffrn_radiation_wavelength 0.71073
_diffrn_reflns_av_R_equivalents 0.0684
_diffrn_reflns_av_sigmaI/netI 0.0803
_diffrn_reflns_limit_h_max 32
_diffrn_reflns_limit_h_min -32
_diffrn_reflns_limit_k_max 32
_diffrn_reflns_limit_k_min -32
_diffrn_reflns_limit_l_max 8
_diffrn_reflns_limit_l_min -8
_diffrn_reflns_number 21380
_diffrn_reflns_theta_max 26.06
_diffrn_reflns_theta_min 2.67
_diffrn_standards_decay_% 0
_diffrn_standards_number 0
_exptl_absorpt_coefficient_mu 0.078
_exptl_absorpt_correction_T_max 1.0
_exptl_absorpt_correction_T_min 1.0
_exptl_absorpt_correction_type none
_exptl_crystal_colour colourless
_exptl_crystal_density_diffrn 1.200
_exptl_crystal_description 'hexagonal prism'
_exptl_crystal_F_000 1737
_exptl_crystal_size_max 0.41
_exptl_crystal_size_mid 0.31
_exptl_crystal_size_min 0.30
_refine_diff_density_max 0.161
_refine_diff_density_min -0.157
_refine_diff_density_rms 0.028
_refine_ls_abs_structure_details 'Flack H D (1983), Acta Cryst. A39, 876-881'
_refine_ls_abs_structure_Flack -0.38(131)
_refine_ls_extinction_coef 0.00055(7)
_refine_ls_extinction_expression Fc^*^=kFc[1+0.001xFc^2^\l^3^/sin(2\q)]^-1/4^
_refine_ls_extinction_method SHELXL
_refine_ls_goodness_of_fit_all 1.088
_refine_ls_goodness_of_fit_ref 1.475
_refine_ls_hydrogen_treatment mixed
_refine_ls_matrix_type full
_refine_ls_number_parameters 281
_refine_ls_number_reflns 3874
_refine_ls_number_restraints 58
_refine_ls_restrained_S_all 1.086
_refine_ls_restrained_S_obs 1.461
_refine_ls_R_factor_all 0.0871
_refine_ls_R_factor_gt 0.0391
_refine_ls_shift/esd_mean 0.000
_refine_ls_shift/su_max -0.001
_refine_ls_structure_factor_coef Fsqd
_refine_ls_weighting_details 'calc w=1/[\s^2^(Fo^2^)+(0.01P)^2^] where P=(Fo^2^+2Fc^2^)/3'
_refine_ls_weighting_scheme calc
_refine_ls_wR_factor_all 0.0654
_refine_ls_wR_factor_ref 0.0620
_reflns_number_gt 2033
_reflns_number_total 3874
_reflns_threshold_expression >2sigma(I)
_cod_data_source_file 1267-1444.cff
_cod_data_source_block 2
_cod_original_sg_symbol_H-M 'R 3'
_cod_original_formula_sum 'C21 H28 B N2 O2.50'
_cod_database_code 8101709

loop_
_symmetry_equiv_pos_as_xyz
'x, y, z'
'-y, x-y, z'
'-x+y, -x, z'
'x+2/3, y+1/3, z+1/3'
'-y+2/3, x-y+1/3, z+1/3'
'-x+y+2/3, -x+1/3, z+1/3'
'x+1/3, y+2/3, z+2/3'
'-y+1/3, x-y+2/3, z+2/3'
'-x+y+1/3, -x+2/3, z+2/3'

loop_
_atom_site_aniso_label
_atom_site_aniso_U_11
_atom_site_aniso_U_22
_atom_site_aniso_U_33
_atom_site_aniso_U_23
_atom_site_aniso_U_13
_atom_site_aniso_U_12
O1 0.0585(12) 0.0419(11) 0.064(2) -0.0027(10) -0.0050(11) 0.0269(9)
N1 0.0476(14) 0.0563(14) 0.046(2) -0.0052(12) 0.0041(12) 0.0195(12)
C2 0.043(2) 0.051(2) 0.053(2) -0.004(2) 0.0016(15) 0.0070(14)
C3 0.041(2) 0.072(2) 0.067(3) -0.007(2) 0.003(2) 0.022(2)
C4 0.055(2) 0.062(2) 0.084(3) 0.008(2) -0.004(2) 0.030(2)
C5 0.064(2) 0.066(2) 0.140(4) -0.013(2) 0.014(2) 0.040(2)
C6 0.074(2) 0.068(2) 0.080(3) -0.025(2) 0.017(2) 0.028(2)
C7 0.048(2) 0.057(2) 0.046(2) 0.0019(15) -0.0039(14) 0.0209(15)
C8 0.0409(14) 0.0429(15) 0.037(2) -0.0022(12) 0.0051(13) 0.0186(13)
C9 0.044(2) 0.0385(15) 0.041(2) -0.0044(13) -0.0053(13) 0.0163(13)
C10 0.053(2) 0.092(3) 0.067(3) 0.003(2) -0.011(2) 0.020(2)
C11 0.097(3) 0.105(3) 0.084(4) -0.002(3) -0.014(2) 0.005(3)
O1' 0.084(2) 0.0628(14) 0.096(2) 0.0125(14) -0.0125(14) 0.0386(13)
N1' 0.0470(14) 0.053(2) 0.071(2) 0.0005(14) 0.0136(13) 0.0166(12)
C2' 0.054(2) 0.059(2) 0.059(3) 0.012(2) 0.009(2) 0.014(2)
C3' 0.049(2) 0.056(2) 0.058(3) 0.008(2) 0.008(2) 0.0255(14)
C4' 0.039(2) 0.0343(14) 0.042(2) 0.0014(13) -0.0010(13) 0.0103(12)
C5' 0.046(2) 0.046(2) 0.057(2) -0.0038(14) -0.0057(14) 0.0207(14)
C6' 0.048(2) 0.047(2) 0.082(3) 0.004(2) -0.012(2) 0.020(2)
C7' 0.057(2) 0.058(2) 0.117(4) 0.002(2) -0.001(2) 0.036(2)
C8' 0.048(2) 0.055(2) 0.107(3) -0.008(2) 0.011(2) 0.025(2)
C9' 0.0328(14) 0.0379(15) 0.050(2) -0.0033(13) -0.0047(13) 0.0107(12)
C10' 0.036(2) 0.043(2) 0.066(3) -0.006(2) -0.002(2) 0.0136(14)
C11' 0.126(3) 0.073(2) 0.075(3) 0.007(2) -0.018(3) 0.049(2)

loop_
_atom_site_label
_atom_site_type_symbol
_atom_site_fract_x
_atom_site_fract_y
_atom_site_fract_z
_atom_site_U_iso_or_equiv
_atom_site_thermal_displace_type
_atom_site_occupancy
_atom_site_symmetry_multiplicity
_atom_site_Wyckoff_symbol
_atom_site_calc_flag
_atom_site_refinement_flags
_atom_site_disorder_group
O1 O 0.18561(7) 0.28709(7) 0.5294(11) 0.0539(5) Uani 1 9 b d D .
H1 H 0.2063(13) 0.3047(13) 0.6460(29) 0.125(14) Uiso 1 9 b d D .
B1 B 0.1054(2) 0.1384(2) 0.8175(12) 0.0923(14) Uiso 1 9 b d . .
H2 H 0.1142(2) 0.1093(2) 0.7758(12) 0.138 Uiso 1 9 b calc R .
H3 H 0.0755(2) 0.1219(2) 0.9083(12) 0.138 Uiso 1 9 b calc R .
H4 H 0.1399(2) 0.1706(2) 0.8685(12) 0.138 Uiso 1 9 b calc R .
N1 N 0.08295(8) 0.16124(9) 0.6485(12) 0.0529(6) Uani 1 9 b d . .
C2 C 0.02800(10) 0.10942(11) 0.5808(12) 0.0561(8) Uani 1 9 b d . .
H5 H 0.00269(10) 0.08930(11) 0.6827(12) 0.067 Uiso 1 9 b calc R .
H6 H 0.03755(10) 0.08255(11) 0.5214(12) 0.067 Uiso 1 9 b calc R .
C3 C -0.00412(11) 0.12761(12) 0.4476(12) 0.0624(9) Uani 1 9 b d . .
H7 H -0.03609(11) 0.12824(12) 0.5126(12) 0.075 Uiso 1 9 b calc R .
C4 C 0.03928(12) 0.19010(12) 0.3865(12) 0.0663(9) Uani 1 9 b d . .
H8 H 0.02278(12) 0.20160(12) 0.2864(12) 0.080 Uiso 1 9 b calc R .
C5 C 0.05082(13) 0.22929(13) 0.5464(13) 0.0865(11) Uani 1 9 b d . .
H9 H 0.01589(13) 0.23076(13) 0.5764(13) 0.104 Uiso 1 9 b calc R .
H10 H 0.08155(13) 0.26853(13) 0.5174(13) 0.104 Uiso 1 9 b calc R .
C6 C 0.06918(14) 0.20587(13) 0.7085(12) 0.0773(10) Uani 1 9 b d . .
H11 H 0.10313(14) 0.23766(13) 0.7664(12) 0.093 Uiso 1 9 b calc R .
H12 H 0.03781(14) 0.18915(13) 0.7968(12) 0.093 Uiso 1 9 b calc R .
C7 C 0.09648(10) 0.19368(11) 0.3272(12) 0.0525(7) Uani 1 9 b d . .
H13 H 0.08868(10) 0.16508(11) 0.2331(12) 0.063 Uiso 1 9 b calc R .
H14 H 0.12268(10) 0.23210(11) 0.2781(12) 0.063 Uiso 1 9 b calc R .
C8 C 0.12505(9) 0.18206(10) 0.4898(12) 0.0412(6) Uani 1 9 b d . .
H15 H 0.13080(9) 0.14948(10) 0.4558(12) 0.049 Uiso 1 9 b calc R .
C9 C 0.18599(10) 0.23387(10) 0.5381(12) 0.0432(7) Uani 1 9 b d . .
H16 H 0.19677(10) 0.22849(10) 0.6607(12) 0.052 Uiso 1 9 b calc R .
C10 C -0.02914(13) 0.0856(2) 0.2994(13) 0.0782(11) Uani 1 9 b d . .
C11 C -0.0504(2) 0.0518(2) 0.1845(13) 0.115(2) Uani 1 9 b d . .
H17 H -0.0676(2) 0.0246(2) 0.0919(13) 0.139 Uiso 1 9 b calc R .
O1' O 0.26605(9) 0.09647(9) 0.7467(12) 0.0799(7) Uani 1 9 b d . .
N1' N 0.30410(9) 0.23044(10) 0.1364(12) 0.0611(7) Uani 1 9 b d . .
C2' C 0.27991(12) 0.26297(12) 0.1215(12) 0.0636(9) Uani 1 9 b d . .
H18 H 0.28791(12) 0.28562(12) 0.0176(12) 0.076 Uiso 1 9 b calc R .
C3' C 0.24286(11) 0.26606(12) 0.2510(12) 0.0549(8) Uani 1 9 b d . .
H19 H 0.22780(11) 0.29074(12) 0.2321(12) 0.066 Uiso 1 9 b calc R .
C4' C 0.22890(10) 0.23353(11) 0.4027(12) 0.0417(7) Uani 1 9 b d . .
C5' C 0.24483(10) 0.16328(11) 0.5846(12) 0.0502(7) Uani 1 9 b d . .
H20 H 0.22006(10) 0.16248(11) 0.6754(12) 0.060 Uiso 1 9 b calc R .
C6' C 0.27206(12) 0.13141(12) 0.6025(12) 0.0607(8) Uani 1 9 b d . .
C7' C 0.30806(13) 0.13120(13) 0.4653(13) 0.0742(11) Uani 1 9 b d . .
H21 H 0.32580(13) 0.10865(13) 0.4778(13) 0.089 Uiso 1 9 b calc R .
C8' C 0.31736(11) 0.16324(13) 0.3152(12) 0.0703(10) Uani 1 9 b d . .
H22 H 0.34147(11) 0.16238(13) 0.2249(12) 0.084 Uiso 1 9 b calc R .
C9' C 0.25429(10) 0.19754(10) 0.4277(12) 0.0434(7) Uani 1 9 b d . .
C10' C 0.29146(11) 0.19832(11) 0.2904(12) 0.0511(8) Uani 1 9 b d . .
C11' C 0.2300(2) 0.09459(13) 0.8922(12) 0.0916(12) Uani 1 9 b d . .
H23 H 0.2293(2) 0.06868(13) 0.9845(12) 0.137 Uiso 1 9 b calc R .
H24 H 0.1911(2) 0.08080(13) 0.8484(12) 0.137 Uiso 1 9 b calc R .
H25 H 0.2452(2) 0.13301(13) 0.9420(12) 0.137 Uiso 1 9 b calc R .
O21 O 0.3199(6) -0.0054(7) 0.2258(16) 0.204(4) Uiso 0.25 9 b d PD .
H201 H 0.3274(8) 0.0165(10) 0.3407(17) 0.305(5) Uiso 0.25 9 b d PD .
C21 C 0.3038(6) 0.0231(6) 0.0923(17) 0.204(4) Uiso 0.25 9 b d PD .
H211 H 0.2701(10) 0.0242(12) 0.1300(25) 0.305(5) Uiso 0.25 9 b d PD .
H212 H 0.3341(11) 0.0624(5) 0.0773(26) 0.305(5) Uiso 0.25 9 b d PD .
C22 C 0.2915(7) -0.0081(7) -0.0900(17) 0.204(4) Uiso 0.25 9 b d PD .
H221 H 0.2808(10) 0.0107(11) -0.1795(20) 0.305(5) Uiso 0.25 9 b d PD .
H222 H 0.2604(10) -0.0472(8) -0.0789(29) 0.305(5) Uiso 0.25 9 b d PD .
H223 H 0.3251(10) -0.0087(13) -0.1315(26) 0.305(5) Uiso 0.25 9 b d PD .
O31 O 0.3330(7) 0.0028(7) 0.6707(15) 0.204(4) Uiso 0.25 9 b d PD .
H301 H 0.3112(8) -0.0351(9) 0.7304(20) 0.305(5) Uiso 0.25 9 b d PD .
C31 C 0.3453(6) -0.0064(5) 0.4886(18) 0.204(4) Uiso 0.25 9 b d PD .
H311 H 0.3099(8) -0.0308(8) 0.4259(19) 0.305(5) Uiso 0.25 9 b d PD .
H312 H 0.3671(11) -0.0260(9) 0.4890(32) 0.305(5) Uiso 0.25 9 b d PD .
C32 C 0.3796(7) 0.0504(7) 0.3802(20) 0.204(4) Uiso 0.25 9 b d PD .
H321 H 0.3873(9) 0.0433(10) 0.2599(21) 0.305(5) Uiso 0.25 9 b d PD .
H322 H 0.3581(11) 0.0703(9) 0.3742(36) 0.305(5) Uiso 0.25 9 b d PD .
H323 H 0.4157(8) 0.0752(8) 0.4388(33) 0.305(5) Uiso 0.25 9 b d PD .

loop_
_atom_type_symbol
_atom_type_description
_atom_type_scat_dispersion_real
_atom_type_scat_dispersion_imag
_atom_type_scat_source
C C 0.0033 0.0016 'International Tables Vol C Tables 4.2.6.8 and 6.1.1.4'
H H 0.0000 0.0000 'International Tables Vol C Tables 4.2.6.8 and 6.1.1.4'
B B 0.0013 0.0007 'International Tables Vol C Tables 4.2.6.8 and 6.1.1.4'
N N 0.0061 0.0033 'International Tables Vol C Tables 4.2.6.8 and 6.1.1.4'
O O 0.0106 0.0060 'International Tables Vol C Tables 4.2.6.8 and 6.1.1.4'

loop_
_geom_angle_atom_site_label_1
_geom_angle_atom_site_label_2
_geom_angle_atom_site_label_3
_geom_angle
_geom_angle_site_symmetry_1
_geom_angle_site_symmetry_3
_geom_angle_publ_flag
C6 N1 C2 108.6(2) . . ?
C6 N1 C8 111.9(2) . . ?
C2 N1 C8 106.0(2) . . ?
C6 N1 B1 110.6(3) . . ?
C2 N1 B1 106.5(2) . . ?
C8 N1 B1 112.9(2) . . ?
N1 C2 C3 111.4(2) . . ?
C10 C3 C2 110.7(3) . . ?
C10 C3 C4 114.2(3) . . ?
C2 C3 C4 107.1(2) . . ?
C5 C4 C7 109.2(2) . . ?
C5 C4 C3 107.4(3) . . ?
C7 C4 C3 109.5(2) . . ?
C4 C5 C6 109.3(2) . . ?
N1 C6 C5 110.3(3) . . ?
C8 C7 C4 109.7(2) . . ?
N1 C8 C7 109.3(2) . . ?
N1 C8 C9 113.2(2) . . ?
C7 C8 C9 113.8(2) . . ?
O1 C9 C4' 110.8(2) . . ?
O1 C9 C8 110.4(2) . . ?
C4' C9 C8 107.2(2) . . ?
C11 C10 C3 178.1(4) . . ?
C6' O1' C11' 117.4(3) . . ?
C2' N1' C10' 115.7(3) . . ?
N1' C2' C3' 124.6(3) . . ?
C4' C3' C2' 120.4(3) . . ?
C3' C4' C9' 117.7(3) . . ?
C3' C4' C9 120.7(2) . . ?
C9' C4' C9 121.6(2) . . ?
C6' C5' C9' 119.9(3) . . ?
C5' C6' O1' 125.2(3) . . ?
C5' C6' C7' 120.5(3) . . ?
O1' C6' C7' 114.3(3) . . ?
C8' C7' C6' 120.5(3) . . ?
C7' C8' C10' 121.7(3) . . ?
C10' C9' C5' 119.9(2) . . ?
C10' C9' C4' 117.2(3) . . ?
C5' C9' C4' 122.9(2) . . ?
N1' C10' C9' 124.3(2) . . ?
N1' C10' C8' 118.1(3) . . ?
C9' C10' C8' 117.6(3) . . ?
O21 C21 C22 111.3(8) . . ?
O31 C31 C32 113.3(8) . . ?

loop_
_geom_bond_atom_site_label_1
_geom_bond_atom_site_label_2
_geom_bond_distance
_geom_bond_site_symmetry_2
_geom_bond_publ_flag
O1 C9 1.415(3) . ?
B1 N1 1.622(4) . ?
N1 C6 1.468(3) . ?
N1 C2 1.500(3) . ?
N1 C8 1.517(3) . ?
C2 C3 1.526(4) . ?
C3 C10 1.460(5) . ?
C3 C4 1.536(4) . ?
C4 C5 1.498(4) . ?
C4 C7 1.532(3) . ?
C5 C6 1.534(4) . ?
C7 C8 1.528(4) . ?
C8 C9 1.548(3) . ?
C9 C4' 1.516(3) . ?
C10 C11 1.154(4) . ?
O1' C6' 1.365(4) . ?
O1' C11' 1.420(4) . ?
N1' C2' 1.309(3) . ?
N1' C10' 1.356(4) . ?
C2' C3' 1.400(4) . ?
C3' C4' 1.346(3) . ?
C4' C9' 1.426(3) . ?
C5' C6' 1.362(3) . ?
C5' C9' 1.413(4) . ?
C6' C7' 1.392(4) . ?
C7' C8' 1.340(4) . ?
C8' C10' 1.415(4) . ?
C9' C10' 1.405(3) . ?
O21 C21 1.427(3) . ?
C21 C22 1.525(6) . ?
O31 C31 1.431(3) . ?
C31 C32 1.537(6) . ?
